data_7227454
loop_
_publ_author_name
'Tominaga, Takumi'
'Ueda, Takahiro'
'Mochida, Tomoyuki'

_publ_section_title
;
 Effect of substituents and anions on the phase behavior of Ru(ii)
 sandwich complexes: exploring the boundaries between ionic liquids and
 ionic plastic crystals.
;
_journal_issue 6
_journal_name_full 'Physical chemistry chemical physics : PCCP'
_journal_page_first 4352
_journal_page_last 4359
_journal_paper_doi 10.1039/c6cp08308k
_journal_volume 19
_journal_year 2017
_chemical_formula_sum 'C13 H15 F6 P Ru'
_chemical_formula_weight 417.29
_space_group_crystal_system orthorhombic
_space_group_IT_number 19
_space_group_name_Hall 'P 2ac 2ab'
_space_group_name_H-M_alt 'P 21 21 21'
_symmetry_space_group_name_Hall 'P 2ac 2ab'
_symmetry_space_group_name_H-M 'P 21 21 21'
_atom_sites_solution_hydrogens geom
_atom_sites_solution_primary direct
_atom_sites_solution_secondary difmap
_audit_update_record
;
2016-06-30 deposited with the CCDC.
2017-01-17 downloaded from the CCDC.
;
_cell_angle_alpha 90
_cell_angle_beta 90
_cell_angle_gamma 90
_cell_formula_units_Z 4
_cell_length_a 8.7719(17)
_cell_length_b 12.685(2)
_cell_length_c 12.779(3)
_cell_measurement_reflns_used 4347
_cell_measurement_temperature 100
_cell_measurement_theta_max 27.0977
_cell_measurement_theta_min 2.8165
_cell_volume 1421.9(5)
_computing_cell_refinement 'SAINT V8.27B (Bruker AXS Inc., 2012)'
_computing_data_reduction 'SAINT V8.27B (Bruker AXS Inc., 2012)'
_computing_structure_refinement 'SHELXL-97 (Sheldrick, 1997)'
_computing_structure_solution 'SHELXS-97 (Sheldrick, 1997)'
_diffrn_ambient_temperature 100
_diffrn_detector_area_resol_mean 8.3333
_diffrn_measured_fraction_theta_full 0.997
_diffrn_measured_fraction_theta_max 0.997
_diffrn_measurement_device_type 'Bruker APEXII CCD area detector'
_diffrn_measurement_method 'phi and omega scans'
_diffrn_radiation_monochromator 'Bruker Helios multilayer confocal mirror'
_diffrn_radiation_type '  MoK\a '
_diffrn_radiation_wavelength 0.71073
_diffrn_reflns_av_R_equivalents 0.0802
_diffrn_reflns_av_sigmaI/netI 0.0920
_diffrn_reflns_limit_h_max 11
_diffrn_reflns_limit_h_min -9
_diffrn_reflns_limit_k_max 16
_diffrn_reflns_limit_k_min -14
_diffrn_reflns_limit_l_max 15
_diffrn_reflns_limit_l_min -16
_diffrn_reflns_number 7574
_diffrn_reflns_theta_full 26.73
_diffrn_reflns_theta_max 26.73
_diffrn_reflns_theta_min 2.26
_exptl_absorpt_coefficient_mu 1.271
_exptl_absorpt_correction_T_max 0.93
_exptl_absorpt_correction_T_min 0.35
_exptl_absorpt_correction_type multi-scan
_exptl_absorpt_process_details 'SADABS V2012/1 (Bruker AXS Inc.)'
_exptl_crystal_colour 'clear colourless'
_exptl_crystal_density_diffrn 1.949
_exptl_crystal_density_method 'not measured'
_exptl_crystal_description needle
_exptl_crystal_F_000 824
_exptl_crystal_size_max 0.910
_exptl_crystal_size_mid 0.060
_exptl_crystal_size_min 0.060
_refine_diff_density_max 1.297
_refine_diff_density_min -2.423
_refine_ls_abs_structure_details 'Flack H D (1983), Acta Cryst. A39, 876-881'
_refine_ls_abs_structure_Flack 0.000000
_refine_ls_extinction_method none
_refine_ls_goodness_of_fit_ref 1.045
_refine_ls_hydrogen_treatment constr
_refine_ls_matrix_type full
_refine_ls_number_parameters 191
_refine_ls_number_reflns 2991
_refine_ls_number_restraints 0
_refine_ls_restrained_S_all 1.045
_refine_ls_R_factor_all 0.0480
_refine_ls_R_factor_gt 0.0469
_refine_ls_shift/su_max 0.001
_refine_ls_shift/su_mean 0.000
_refine_ls_structure_factor_coef Fsqd
_refine_ls_weighting_details 'calc w=1/[\s^2^(Fo^2^)+(0.0465P)^2^+0.0000P] where P=(Fo^2^+2Fc^2^)/3'
_refine_ls_weighting_scheme calc
_refine_ls_wR_factor_gt 0.1128
_refine_ls_wR_factor_ref 0.1140
_reflns_number_gt 2895
_reflns_number_total 2991
_reflns_threshold_expression >2sigma(I)
_cod_data_source_file c6cp08308k2.cif
_cod_data_source_block C2-PF6
_cod_depositor_comments 'Adding full bibliography for 7227454--7227455.cif.'
_cod_database_code 7227454

loop_
_space_group_symop_operation_xyz
'x, y, z'
'-x+1/2, -y, z+1/2'
'-x, y+1/2, -z+1/2'
'x+1/2, -y+1/2, -z'

loop_
_atom_site_type_symbol
_atom_site_label
_atom_site_fract_x
_atom_site_fract_y
_atom_site_fract_z
_atom_site_U_iso_or_equiv
_atom_site_adp_type
_atom_site_calc_flag
_atom_site_refinement_flags
_atom_site_occupancy
C C1 0.6305(7) 0.6619(5) 0.4504(5) 0.0310(14) Uani d . 1
H H1 0.5358 0.6347 0.4744 0.037 Uiso calc R 1
C C2 0.6516(7) 0.7561(5) 0.3898(5) 0.0326(14) Uani d . 1
H H2 0.5733 0.8027 0.3674 0.039 Uiso calc R 1
C C3 0.8101(7) 0.7676(4) 0.3692(4) 0.0258(12) Uani d . 1
H H3 0.8574 0.8226 0.3305 0.031 Uiso calc R 1
C C4 0.8844(7) 0.6800(4) 0.4182(4) 0.0236(12) Uani d . 1
H H4 0.991 0.6669 0.4171 0.028 Uiso calc R 1
C C5 0.7756(6) 0.6166(4) 0.4681(4) 0.0229(11) Uani d . 1
H H5 0.7958 0.5543 0.5069 0.027 Uiso calc R 1
C C6 0.7561(6) 0.4538(4) 0.2510(4) 0.0152(10) Uani d . 1
C C7 0.8667(6) 0.5171(4) 0.2010(5) 0.0232(11) Uani d . 1
H H7 0.9713 0.4988 0.2074 0.028 Uiso calc R 1
C C8 0.8256(7) 0.6075(4) 0.1414(4) 0.0240(12) Uani d . 1
H H8 0.9015 0.6492 0.1082 0.029 Uiso calc R 1
C C9 0.6696(7) 0.6339(5) 0.1326(4) 0.0248(12) Uani d . 1
H H9 0.6401 0.6936 0.0925 0.03 Uiso calc R 1
C C10 0.5589(6) 0.5734(4) 0.1823(4) 0.0249(12) Uani d . 1
H H10 0.4545 0.5925 0.1763 0.03 Uiso calc R 1
C C11 0.6002(6) 0.4842(4) 0.2411(4) 0.0188(11) Uani d . 1
H H11 0.5234 0.4438 0.2747 0.023 Uiso calc R 1
C C12 0.7993(7) 0.3587(4) 0.3137(4) 0.0285(12) Uani d . 1
H H12A 0.7334 0.3541 0.3765 0.034 Uiso calc R 1
H H12B 0.9062 0.3655 0.3375 0.034 Uiso calc R 1
C C13 0.7822(7) 0.2586(4) 0.2492(5) 0.0268(12) Uani d . 1
H H13A 0.6745 0.2481 0.2315 0.04 Uiso calc R 1
H H13B 0.8189 0.1982 0.2898 0.04 Uiso calc R 1
H H13C 0.842 0.265 0.1848 0.04 Uiso calc R 1
F F1 0.3011(5) 0.5535(3) 0.4155(3) 0.0406(10) Uani d . 1
F F2 0.1912(5) 0.3313(2) 0.5047(3) 0.0362(9) Uani d . 1
F F5 0.2828(4) 0.4808(3) 0.5767(3) 0.0366(8) Uani d . 1
P P2 0.24734(15) 0.44263(10) 0.45992(10) 0.0176(3) Uani d . 1
Ru Ru1 0.72999(4) 0.61976(3) 0.30067(3) 0.01337(14) Uani d . 1
F F6 0.2125(4) 0.4040(3) 0.3438(3) 0.0422(9) Uani d . 1
F F3 0.0779(4) 0.4865(3) 0.4709(3) 0.0355(9) Uani d . 1
F F4 0.4166(4) 0.3970(3) 0.4498(3) 0.0449(10) Uani d . 1

loop_
_atom_site_aniso_label
_atom_site_aniso_U_11
_atom_site_aniso_U_22
_atom_site_aniso_U_33
_atom_site_aniso_U_12
_atom_site_aniso_U_13
_atom_site_aniso_U_23
C1 0.032(3) 0.039(3) 0.022(3) -0.004(3) 0.008(3) -0.020(3)
C2 0.035(3) 0.039(3) 0.025(3) 0.013(3) -0.009(3) -0.015(3)
C3 0.041(3) 0.016(2) 0.021(3) -0.006(3) -0.009(2) -0.009(2)
C4 0.025(3) 0.028(3) 0.018(3) -0.003(2) -0.004(2) -0.006(2)
C5 0.031(3) 0.026(2) 0.011(2) -0.011(3) -0.003(2) -0.004(2)
C6 0.019(2) 0.0118(19) 0.015(2) -0.001(2) -0.002(2) -0.0075(17)
C7 0.020(2) 0.026(3) 0.024(3) -0.004(2) -0.005(3) -0.005(3)
C8 0.030(3) 0.024(3) 0.018(2) -0.012(3) 0.010(2) -0.008(2)
C9 0.044(3) 0.021(3) 0.009(2) -0.001(3) -0.007(2) -0.002(2)
C10 0.023(3) 0.028(3) 0.023(3) 0.008(2) -0.012(2) -0.013(3)
C11 0.014(2) 0.022(2) 0.021(3) -0.002(2) 0.002(2) -0.009(2)
C12 0.036(3) 0.024(2) 0.025(3) 0.002(2) -0.010(2) 0.002(2)
C13 0.028(3) 0.017(2) 0.035(3) 0.004(2) 0.003(3) 0.001(2)
F1 0.043(2) 0.0315(17) 0.047(2) -0.0132(18) 0.0056(19) 0.0160(17)
F2 0.048(2) 0.0222(15) 0.038(2) -0.0051(17) 0.0126(19) 0.0019(15)
F5 0.043(2) 0.0401(17) 0.0267(18) -0.0051(18) -0.0071(17) -0.0066(16)
P2 0.0153(7) 0.0207(6) 0.0169(6) -0.0014(6) 0.0025(5) 0.0002(5)
Ru1 0.0144(2) 0.0143(2) 0.0114(2) -0.00071(15) -0.00059(13) -0.00263(14)
F6 0.049(2) 0.057(2) 0.0208(18) -0.002(2) -0.0024(16) -0.0076(18)
F3 0.0177(17) 0.048(2) 0.041(2) 0.0088(16) 0.0041(15) 0.0067(19)
F4 0.0213(16) 0.069(3) 0.044(2) 0.016(2) 0.0104(15) 0.019(2)

loop_
_atom_type_symbol
_atom_type_description
_atom_type_scat_dispersion_real
_atom_type_scat_dispersion_imag
_atom_type_scat_source
C C 0.0033 0.0016 'International Tables Vol C Tables 4.2.6.8 and 6.1.1.4'
H H 0.0000 0.0000 'International Tables Vol C Tables 4.2.6.8 and 6.1.1.4'
F F 0.0171 0.0103 'International Tables Vol C Tables 4.2.6.8 and 6.1.1.4'
P P 0.1023 0.0942 'International Tables Vol C Tables 4.2.6.8 and 6.1.1.4'
Ru Ru -1.2594 0.8363 'International Tables Vol C Tables 4.2.6.8 and 6.1.1.4'

loop_
_geom_angle_atom_site_label_1
_geom_angle_atom_site_label_2
_geom_angle_atom_site_label_3
_geom_angle
C5 C1 C2 107.9(5)
C5 C1 Ru1 71.3(3)
C2 C1 Ru1 71.2(3)
C3 C2 C1 108.2(5)
C3 C2 Ru1 71.1(3)
C1 C2 Ru1 70.3(3)
C2 C3 C4 106.5(5)
C2 C3 Ru1 70.8(3)
C4 C3 Ru1 69.9(3)
C5 C4 C3 109.6(5)
C5 C4 Ru1 71.7(3)
C3 C4 Ru1 71.7(3)
C4 C5 C1 107.9(5)
C4 C5 Ru1 70.6(3)
C1 C5 Ru1 70.8(3)
C7 C6 C11 117.7(5)
C7 C6 C12 121.8(5)
C11 C6 C12 120.5(5)
C7 C6 Ru1 70.1(3)
C11 C6 Ru1 70.6(3)
C12 C6 Ru1 129.8(3)
C6 C7 C8 121.8(5)
C6 C7 Ru1 72.4(3)
C8 C7 Ru1 72.1(3)
C9 C8 C7 118.6(5)
C9 C8 Ru1 71.8(3)
C7 C8 Ru1 70.1(3)
C10 C9 C8 120.6(5)
C10 C9 Ru1 71.4(3)
C8 C9 Ru1 70.9(3)
C9 C10 C11 120.5(5)
C9 C10 Ru1 72.0(3)
C11 C10 Ru1 70.9(3)
C10 C11 C6 120.8(5)
C10 C11 Ru1 71.9(3)
C6 C11 Ru1 71.6(3)
C6 C12 C13 111.0(4)
F1 P2 F6 89.8(2)
F1 P2 F3 90.0(2)
F6 P2 F3 90.6(2)
F1 P2 F4 90.9(2)
F6 P2 F4 89.5(2)
F3 P2 F4 179.1(2)
F1 P2 F5 90.4(2)
F6 P2 F5 179.7(2)
F3 P2 F5 89.6(2)
F4 P2 F5 90.3(2)
F1 P2 F2 179.4(2)
F6 P2 F2 90.2(2)
F3 P2 F2 89.4(2)
F4 P2 F2 89.7(2)
F5 P2 F2 89.6(2)
C4 Ru1 C1 63.4(2)
C4 Ru1 C5 37.7(2)
C1 Ru1 C5 38.0(2)
C4 Ru1 C7 105.8(2)
C1 Ru1 C7 152.0(2)
C5 Ru1 C7 117.5(2)
C4 Ru1 C2 63.5(2)
C1 Ru1 C2 38.5(2)
C5 Ru1 C2 63.9(2)
C7 Ru1 C2 162.1(2)
C4 Ru1 C3 38.5(2)
C1 Ru1 C3 64.2(2)
C5 Ru1 C3 64.1(2)
C7 Ru1 C3 124.7(2)
C2 Ru1 C3 38.0(2)
C4 Ru1 C11 147.3(2)
C1 Ru1 C11 106.8(2)
C5 Ru1 C11 114.9(2)
C7 Ru1 C11 67.39(19)
C2 Ru1 C11 129.6(2)
C3 Ru1 C11 167.5(2)
C4 Ru1 C8 115.3(2)
C1 Ru1 C8 169.6(2)
C5 Ru1 C8 146.6(2)
C7 Ru1 C8 37.8(2)
C2 Ru1 C8 131.1(2)
C3 Ru1 C8 107.9(2)
C11 Ru1 C8 79.8(2)
C4 Ru1 C6 118.1(2)
C1 Ru1 C6 121.9(2)
C5 Ru1 C6 104.2(2)
C7 Ru1 C6 37.51(19)
C2 Ru1 C6 159.6(2)
C3 Ru1 C6 154.0(2)
C11 Ru1 C6 37.76(18)
C8 Ru1 C6 68.2(2)
C4 Ru1 C10 174.1(2)
C1 Ru1 C10 113.3(2)
C5 Ru1 C10 142.4(2)
C7 Ru1 C10 79.3(2)
C2 Ru1 C10 110.7(2)
C3 Ru1 C10 136.1(2)
C11 Ru1 C10 37.20(19)
C8 Ru1 C10 66.9(2)
C6 Ru1 C10 67.72(19)
C4 Ru1 C9 142.5(2)
C1 Ru1 C9 137.5(3)
C5 Ru1 C9 175.1(2)
C7 Ru1 C9 67.3(2)
C2 Ru1 C9 111.5(2)
C3 Ru1 C9 113.3(2)
C11 Ru1 C9 66.7(2)
C8 Ru1 C9 37.3(2)
C6 Ru1 C9 79.9(2)
C10 Ru1 C9 36.6(2)

loop_
_geom_bond_atom_site_label_1
_geom_bond_atom_site_label_2
_geom_bond_distance
C1 C5 1.415(8)
C1 C2 1.437(9)
C1 Ru1 2.170(6)
C2 C3 1.423(9)
C2 Ru1 2.182(6)
C3 C4 1.433(8)
C3 Ru1 2.186(5)
C4 C5 1.401(7)
C4 Ru1 2.162(5)
C5 Ru1 2.177(5)
C6 C7 1.412(7)
C6 C11 1.427(7)
C6 C12 1.497(7)
C6 Ru1 2.211(4)
C7 C8 1.423(8)
C7 Ru1 2.181(6)
C8 C9 1.414(8)
C8 Ru1 2.207(5)
C9 C10 1.391(8)
C9 Ru1 2.219(5)
C10 C11 1.406(7)
C10 Ru1 2.211(5)
C11 Ru1 2.198(5)
C12 C13 1.521(7)
F1 P2 1.589(3)
F2 P2 1.602(3)
F5 P2 1.599(4)
P2 F6 1.592(4)
P2 F3 1.593(4)
P2 F4 1.599(4)
